data_7037545
loop_
_publ_author_name
'Kumar, Vikash'
'Ghosh, Somnath'
'Saini, Anoop Kumar'
'Mobin, Shaikh M.'
'Mondal, Biplab'

_publ_section_title
;
 Copper(ii) mediated phenol ring nitration by nitrogen dioxide.
;
_journal_issue 46
_journal_name_full 'Dalton transactions (Cambridge, England : 2003)'
_journal_page_first 19909
_journal_page_last 19917
_journal_paper_doi 10.1039/c5dt02318a
_journal_volume 44
_journal_year 2015
_chemical_formula_sum 'C39 H58.5 Cu N2 O5.5'
_chemical_formula_weight 706.91
_space_group_crystal_system monoclinic
_space_group_IT_number 14
_space_group_name_Hall '-P 2yn'
_space_group_name_H-M_alt 'P 1 21/n 1'
_symmetry_space_group_name_Hall '-P 2yn'
_symmetry_space_group_name_H-M 'P 1 21/n 1'
_atom_sites_solution_hydrogens mixed
_audit_creation_method SHELXL-2014/7
_audit_update_record
;
2015-10-14 deposited with the CCDC.
2015-10-19 downloaded from the CCDC.
;
_cell_angle_alpha 90
_cell_angle_beta 96.304(4)
_cell_angle_gamma 90
_cell_formula_units_Z 8
_cell_length_a 26.8261(11)
_cell_length_b 10.7728(4)
_cell_length_c 27.9227(17)
_cell_measurement_reflns_used 8541
_cell_measurement_temperature 293(2)
_cell_measurement_theta_max 28.6844
_cell_measurement_theta_min 2.9331
_cell_volume 8020.6(7)
_computing_cell_refinement 'CrysAlis RED, Oxford Diffraction Ltd.,'
_computing_data_collection 'CrysAlis CCD, Oxford Diffraction Ltd.,'
_computing_data_reduction 'CrysAlis RED, Oxford Diffraction Ltd.,'
_computing_molecular_graphics 'Olex2 (Dolomanov et al., 2009)'
_computing_publication_material 'Olex2 (Dolomanov et al., 2009)'
_computing_structure_refinement 'SHELXL-2014/7 (Sheldrick, 2014)'
_computing_structure_solution 'SHELXS-97 (Sheldrick, 1997)'
_diffrn_ambient_temperature 293(2)
_diffrn_detector_area_resol_mean 15.9948
_diffrn_measured_fraction_theta_full 0.998
_diffrn_measured_fraction_theta_max 0.998
_diffrn_measurement_device_type 'OXFORD DIFFRACTION SUPER NOVA'
_diffrn_measurement_method \w/q-scan
_diffrn_radiation_monochromator graphite
_diffrn_radiation_source 'Micro-Focus (Cu) X-ray Source'
_diffrn_radiation_type MoK\a
_diffrn_radiation_wavelength 0.71073
_diffrn_reflns_av_R_equivalents 0.0960
_diffrn_reflns_av_unetI/netI 0.1331
_diffrn_reflns_laue_measured_fraction_full 0.998
_diffrn_reflns_laue_measured_fraction_max 0.998
_diffrn_reflns_limit_h_max 31
_diffrn_reflns_limit_h_min -31
_diffrn_reflns_limit_k_max 12
_diffrn_reflns_limit_k_min -12
_diffrn_reflns_limit_l_max 30
_diffrn_reflns_limit_l_min -33
_diffrn_reflns_number 35066
_diffrn_reflns_point_group_measured_fraction_full 0.998
_diffrn_reflns_point_group_measured_fraction_max 0.998
_diffrn_reflns_theta_full 25.000
_diffrn_reflns_theta_max 25.000
_diffrn_reflns_theta_min 2.939
_exptl_absorpt_coefficient_mu 0.587
_exptl_absorpt_correction_T_max 1.00000
_exptl_absorpt_correction_T_min 0.84615
_exptl_absorpt_correction_type multi-scan
_exptl_absorpt_process_details
;
CrysAlisPro, Agilent Technologies,
Version 1.171.36.20 (release 27-06-2012 CrysAlis171 .NET)
(compiled Jul 11 2012,15:38:31)
Empirical absorption correction using spherical harmonics,
 implemented in SCALE3 ABSPACK scaling algorithm.
;
_exptl_crystal_colour green
_exptl_crystal_density_diffrn 1.171
_exptl_crystal_density_method 'not measured'
_exptl_crystal_description block
_exptl_crystal_F_000 3036
_exptl_crystal_size_max 0.280
_exptl_crystal_size_mid 0.230
_exptl_crystal_size_min 0.190
_refine_diff_density_max 0.979
_refine_diff_density_min -0.563
_refine_diff_density_rms 0.077
_refine_ls_extinction_method none
_refine_ls_goodness_of_fit_ref 1.040
_refine_ls_hydrogen_treatment mixed
_refine_ls_matrix_type full
_refine_ls_number_parameters 1009
_refine_ls_number_reflns 14089
_refine_ls_number_restraints 438
_refine_ls_restrained_S_all 1.067
_refine_ls_R_factor_all 0.1490
_refine_ls_R_factor_gt 0.0930
_refine_ls_shift/su_max 0.001
_refine_ls_shift/su_mean 0.000
_refine_ls_structure_factor_coef Fsqd
_refine_ls_weighting_details 'w=1/[\s^2^(Fo^2^)+(0.1101P)^2^+2.5579P] where P=(Fo^2^+2Fc^2^)/3'
_refine_ls_weighting_scheme calc
_refine_ls_wR_factor_gt 0.2330
_refine_ls_wR_factor_ref 0.2647
_reflns_Friedel_coverage 0.000
_reflns_number_gt 7586
_reflns_number_total 14089
_reflns_threshold_expression 'I > 2\s(I)'
_cod_data_source_file c5dt02318a2.cif
_cod_data_source_block shelx
_cod_original_formula_sum 'C39 H58.50 Cu N2 O5.50'
_cod_database_code 7037545
_shelx_shelxl_version_number 2014/7
_shelx_space_group_comment
;
The symmetry employed for this shelxl refinement is uniquely defined
by the following loop, which should always be used as a source of
symmetry information in preference to the above space-group names.
They are only intended as comments.
;
_shelx_estimated_absorpt_t_min 0.853
_shelx_estimated_absorpt_t_max 0.897

loop_
_space_group_symop_operation_xyz
'x, y, z'
'-x+1/2, y+1/2, -z+1/2'
'-x, -y, -z'
'x-1/2, -y-1/2, z-1/2'

loop_
_atom_site_label
_atom_site_type_symbol
_atom_site_fract_x
_atom_site_fract_y
_atom_site_fract_z
_atom_site_U_iso_or_equiv
_atom_site_adp_type
_atom_site_occupancy
_atom_site_site_symmetry_order
_atom_site_calc_flag
_atom_site_refinement_flags_posn
_atom_site_refinement_flags_adp
_atom_site_refinement_flags_occupancy
_atom_site_disorder_assembly
_atom_site_disorder_group
Cu1 Cu 0.73388(2) 0.84351(6) 0.31916(3) 0.0429(3) Uani 1 1 d . . . . .
Cu2 Cu 0.68321(2) 0.31818(6) 0.71649(3) 0.0460(3) Uani 1 1 d D . . . .
O1 O 0.66322(14) 0.8401(3) 0.30442(18) 0.0554(13) Uani 1 1 d . . . . .
O2 O 0.75038(17) 0.8229(4) 0.40489(17) 0.0606(12) Uani 1 1 d . . . . .
O3 O 0.73364(16) 0.6642(3) 0.30583(18) 0.0558(12) Uani 1 1 d . . . . .
O4 O 0.7375(2) 0.5914(4) 0.3805(2) 0.0882(17) Uani 1 1 d . . . . .
O5 O 0.65888(15) 0.3263(3) 0.77735(16) 0.0507(11) Uani 1 1 d . . . . .
O6 O 0.61396(14) 0.3326(3) 0.65676(16) 0.0482(11) Uani 1 1 d D . . . .
O7 O 0.69461(15) 0.4982(4) 0.72053(18) 0.0594(13) Uani 1 1 d . . . . .
O8 O 0.62534(19) 0.5614(4) 0.6761(2) 0.0770(16) Uani 1 1 d . . . . .
O9 O 0.7541(4) 0.3738(6) 0.4312(4) 0.157(4) Uani 1 1 d . U . . .
H9A H 0.7476 0.4296 0.4115 0.235 Uiso 1 1 calc R U . . .
O10 O 0.7427(3) 0.3164(9) 0.8455(3) 0.136(3) Uani 1 1 d . . . . .
H10 H 0.7196 0.3104 0.8238 0.203 Uiso 1 1 calc R U . . .
N1 N 0.80711(16) 0.8613(4) 0.31273(19) 0.0442(13) Uani 1 1 d . . . . .
N2 N 0.73757(15) 1.0307(4) 0.33046(19) 0.0407(12) Uani 1 1 d . . . . .
N3 N 0.72923(17) 0.2920(5) 0.6654(2) 0.0558(15) Uani 1 1 d . . . . .
N4 N 0.67505(17) 0.1298(4) 0.7114(2) 0.0457(13) Uani 1 1 d . . . . .
C1 C 0.8395(2) 0.7680(6) 0.3088(3) 0.0604(19) Uani 1 1 d . . . . .
H1 H 0.8278 0.6867 0.3081 0.072 Uiso 1 1 calc R U . . .
C2 C 0.8899(3) 0.7899(7) 0.3059(4) 0.087(3) Uani 1 1 d . . . . .
H2 H 0.9118 0.7241 0.3028 0.104 Uiso 1 1 calc R U . . .
C3 C 0.9073(2) 0.9098(7) 0.3076(3) 0.079(3) Uani 1 1 d . . . . .
H3 H 0.9409 0.9264 0.3048 0.094 Uiso 1 1 calc R U . . .
C4 C 0.8744(2) 1.0051(6) 0.3136(3) 0.0613(19) Uani 1 1 d . . . . .
H4 H 0.8858 1.0865 0.3171 0.074 Uiso 1 1 calc R U . . .
C5 C 0.8244(2) 0.9784(5) 0.3143(2) 0.0447(15) Uani 1 1 d . . . . .
C6 C 0.78483(19) 1.0755(5) 0.3124(2) 0.0450(15) Uani 1 1 d . . . . .
H6A H 0.7773 1.1036 0.2794 0.054 Uiso 1 1 calc R U . . .
H6B H 0.7975 1.1460 0.3316 0.054 Uiso 1 1 calc R U . . .
C7 C 0.69366(19) 1.0885(5) 0.2995(2) 0.0459(16) Uani 1 1 d . . . . .
H7A H 0.6969 1.1781 0.3014 0.055 Uiso 1 1 calc R U . . .
H7B H 0.6954 1.0646 0.2663 0.055 Uiso 1 1 calc R U . . .
C8 C 0.6433(2) 1.0531(5) 0.3133(2) 0.0464(16) Uani 1 1 d . . . . .
C9 C 0.6086(2) 1.1432(5) 0.3231(2) 0.0492(16) Uani 1 1 d . . . . .
H9 H 0.6186 1.2259 0.3245 0.059 Uiso 1 1 calc R U . . .
C10 C 0.5606(2) 1.1151(5) 0.3306(2) 0.0456(15) Uani 1 1 d D U . . .
C11 C 0.5488(2) 0.9910(5) 0.3314(2) 0.0484(16) Uani 1 1 d . . . . .
H11 H 0.5165 0.9702 0.3374 0.058 Uiso 1 1 calc R U . . .
C12 C 0.5813(2) 0.8936(5) 0.3238(2) 0.0461(16) Uani 1 1 d . . . . .
C13 C 0.6302(2) 0.9267(5) 0.3143(2) 0.0468(16) Uani 1 1 d . . . . .
C14 C 0.5221(2) 1.2154(5) 0.3389(2) 0.0579(17) Uani 1 1 d D U . . .
C15 C 0.5423(5) 1.3448(8) 0.3426(6) 0.068(4) Uani 0.5 1 d D U P A 1
H15A H 0.5679 1.3502 0.3693 0.101 Uiso 0.5 1 calc R U P A 1
H15B H 0.5156 1.4014 0.3475 0.101 Uiso 0.5 1 calc R U P A 1
H15C H 0.5561 1.3660 0.3134 0.101 Uiso 0.5 1 calc R U P A 1
C16 C 0.4957(5) 1.1862(11) 0.3837(5) 0.067(4) Uani 0.5 1 d D U P A 1
H16A H 0.4806 1.1054 0.3803 0.101 Uiso 0.5 1 calc R U P A 1
H16B H 0.4702 1.2472 0.3869 0.101 Uiso 0.5 1 calc R U P A 1
H16C H 0.5197 1.1876 0.4118 0.101 Uiso 0.5 1 calc R U P A 1
C17 C 0.4802(4) 1.2107(13) 0.2954(5) 0.078(4) Uani 0.5 1 d D U P A 1
H17A H 0.4951 1.2192 0.2658 0.117 Uiso 0.5 1 calc R U P A 1
H17B H 0.4569 1.2772 0.2981 0.117 Uiso 0.5 1 calc R U P A 1
H17C H 0.4629 1.1327 0.2954 0.117 Uiso 0.5 1 calc R U P A 1
C18 C 0.5659(2) 0.7584(6) 0.3266(3) 0.061(2) Uani 1 1 d . . . . .
C19 C 0.5091(3) 0.7463(6) 0.3330(4) 0.101(3) Uani 1 1 d . . . . .
H19A H 0.4997 0.6603 0.3316 0.151 Uiso 1 1 calc R U . . .
H19B H 0.4897 0.7909 0.3078 0.151 Uiso 1 1 calc R U . . .
H19C H 0.5031 0.7801 0.3637 0.151 Uiso 1 1 calc R U . . .
C20 C 0.5971(3) 0.6941(7) 0.3668(3) 0.087(3) Uani 1 1 d . . . . .
H20A H 0.6320 0.7054 0.3631 0.131 Uiso 1 1 calc R U . . .
H20B H 0.5893 0.6071 0.3661 0.131 Uiso 1 1 calc R U . . .
H20C H 0.5901 0.7286 0.3971 0.131 Uiso 1 1 calc R U . . .
C21 C 0.5720(3) 0.6903(6) 0.2790(4) 0.090(3) Uani 1 1 d . . . . .
H21A H 0.6069 0.6873 0.2742 0.135 Uiso 1 1 calc R U . . .
H21B H 0.5538 0.7338 0.2527 0.135 Uiso 1 1 calc R U . . .
H21C H 0.5593 0.6073 0.2804 0.135 Uiso 1 1 calc R U . . .
C22 C 0.7353(2) 1.0631(5) 0.3816(2) 0.0449(16) Uani 1 1 d . . . . .
H22A H 0.7062 1.0236 0.3927 0.054 Uiso 1 1 calc R U . . .
H22B H 0.7312 1.1522 0.3843 0.054 Uiso 1 1 calc R U . . .
C23 C 0.7811(2) 1.0241(5) 0.4132(2) 0.0483(16) Uani 1 1 d . . . . .
C24 C 0.8175(2) 1.1097(5) 0.4303(3) 0.0535(17) Uani 1 1 d . . . . .
H24 H 0.8127 1.1930 0.4222 0.064 Uiso 1 1 calc R U . . .
C25 C 0.8609(2) 1.0747(6) 0.4591(2) 0.0529(16) Uani 1 1 d D U . . .
C26 C 0.8657(3) 0.9508(6) 0.4710(3) 0.074(2) Uani 1 1 d . . . . .
H26 H 0.8948 0.9267 0.4900 0.089 Uiso 1 1 calc R U . . .
C27 C 0.8307(3) 0.8588(6) 0.4569(3) 0.073(2) Uani 1 1 d D U . . .
C28 C 0.7885(2) 0.8969(5) 0.4255(3) 0.0547(17) Uani 1 1 d . . . . .
C29 C 0.9028(2) 1.1689(6) 0.4736(3) 0.073(2) Uani 1 1 d D U . . .
C30 C 0.9459(5) 1.1430(15) 0.4430(6) 0.097(5) Uani 0.5 1 d D U P B 1
H30A H 0.9578 1.0597 0.4486 0.145 Uiso 0.5 1 calc R U P B 1
H30B H 0.9728 1.2003 0.4516 0.145 Uiso 0.5 1 calc R U P B 1
H30C H 0.9340 1.1530 0.4095 0.145 Uiso 0.5 1 calc R U P B 1
C31 C 0.8854(5) 1.3006(9) 0.4671(6) 0.080(5) Uani 0.5 1 d D U P B 1
H31A H 0.8783 1.3183 0.4334 0.120 Uiso 0.5 1 calc R U P B 1
H31B H 0.9112 1.3556 0.4811 0.120 Uiso 0.5 1 calc R U P B 1
H31C H 0.8556 1.3124 0.4827 0.120 Uiso 0.5 1 calc R U P B 1
C32 C 0.9233(6) 1.1470(14) 0.5268(4) 0.094(5) Uani 0.5 1 d D U P B 1
H32A H 0.9044 1.1958 0.5472 0.141 Uiso 0.5 1 calc R U P B 1
H32B H 0.9579 1.1710 0.5317 0.141 Uiso 0.5 1 calc R U P B 1
H32C H 0.9203 1.0607 0.5345 0.141 Uiso 0.5 1 calc R U P B 1
C33 C 0.8402(3) 0.7222(7) 0.4736(3) 0.109(3) Uani 1 1 d D U . . .
C34 C 0.8762(8) 0.7206(19) 0.5219(7) 0.150(9) Uani 0.5 1 d D U P C 1
H34A H 0.9086 0.7507 0.5160 0.225 Uiso 0.5 1 calc R U P C 1
H34B H 0.8792 0.6372 0.5340 0.225 Uiso 0.5 1 calc R U P C 1
H34C H 0.8627 0.7729 0.5451 0.225 Uiso 0.5 1 calc R U P C 1
C35 C 0.7885(6) 0.6702(17) 0.4875(8) 0.108(6) Uani 0.5 1 d D U P C 1
H35A H 0.7773 0.7201 0.5127 0.163 Uiso 0.5 1 calc R U P C 1
H35B H 0.7928 0.5860 0.4984 0.163 Uiso 0.5 1 calc R U P C 1
H35C H 0.7639 0.6730 0.4598 0.163 Uiso 0.5 1 calc R U P C 1
C36 C 0.8604(9) 0.6459(16) 0.4345(7) 0.115(8) Uani 0.5 1 d D U P C 1
H36A H 0.8369 0.6480 0.4060 0.173 Uiso 0.5 1 calc R U P C 1
H36B H 0.8651 0.5617 0.4452 0.173 Uiso 0.5 1 calc R U P C 1
H36C H 0.8919 0.6797 0.4275 0.173 Uiso 0.5 1 calc R U P C 1
C37 C 0.7283(2) 0.5800(6) 0.3359(3) 0.0564(18) Uani 1 1 d . . . . .
C38 C 0.7081(4) 0.4571(6) 0.3183(3) 0.102(3) Uani 1 1 d . . . . .
H38A H 0.6882 0.4223 0.3414 0.152 Uiso 1 1 calc R U . . .
H38B H 0.7355 0.4022 0.3140 0.152 Uiso 1 1 calc R U . . .
H38C H 0.6878 0.4678 0.2880 0.152 Uiso 1 1 calc R U . . .
C39 C 0.7482(3) 0.3798(8) 0.6389(3) 0.077(2) Uani 1 1 d . . . . .
H39 H 0.7442 0.4628 0.6468 0.093 Uiso 1 1 calc R U . . .
C40 C 0.7731(3) 0.3519(9) 0.6008(4) 0.108(4) Uani 1 1 d . . . . .
H40 H 0.7881 0.4154 0.5850 0.130 Uiso 1 1 calc R U . . .
C41 C 0.7769(4) 0.2300(10) 0.5845(4) 0.114(4) Uani 1 1 d . . . . .
H41 H 0.7915 0.2108 0.5568 0.136 Uiso 1 1 calc R U . . .
C42 C 0.7573(3) 0.1390(8) 0.6126(3) 0.083(3) Uani 1 1 d . . . . .
H42 H 0.7594 0.0557 0.6043 0.099 Uiso 1 1 calc R U . . .
C43 C 0.7349(2) 0.1728(6) 0.6527(3) 0.0556(18) Uani 1 1 d . . . . .
C44 C 0.7173(2) 0.0791(5) 0.6870(2) 0.0519(17) Uani 1 1 d . . . . .
H44A H 0.7064 0.0043 0.6695 0.062 Uiso 1 1 calc R U . . .
H44B H 0.7448 0.0573 0.7110 0.062 Uiso 1 1 calc R U . . .
C45 C 0.6776(2) 0.0762(5) 0.7614(3) 0.0509(17) Uani 1 1 d . . . . .
H45A H 0.6773 -0.0136 0.7592 0.061 Uiso 1 1 calc R U . . .
H45B H 0.7091 0.1006 0.7793 0.061 Uiso 1 1 calc R U . . .
C46 C 0.6354(2) 0.1171(5) 0.7885(2) 0.0487(16) Uani 1 1 d . . . . .
C47 C 0.6056(3) 0.0306(5) 0.8079(3) 0.0555(18) Uani 1 1 d . . . . .
H47 H 0.6112 -0.0533 0.8026 0.067 Uiso 1 1 calc R U . . .
C48 C 0.5677(3) 0.0647(6) 0.8348(3) 0.0596(19) Uani 1 1 d . . . . .
C49 C 0.5607(2) 0.1913(6) 0.8406(3) 0.0533(17) Uani 1 1 d . . . . .
H49 H 0.5349 0.2165 0.8581 0.064 Uiso 1 1 calc R U . . .
C50 C 0.5893(2) 0.2819(5) 0.8223(2) 0.0457(15) Uani 1 1 d . . . . .
C51 C 0.6283(2) 0.2448(5) 0.7958(2) 0.0458(16) Uani 1 1 d . . . . .
C52 C 0.5323(4) -0.0283(8) 0.8560(4) 0.092(3) Uani 1 1 d . U . . .
C53 C 0.5450(5) -0.1578(8) 0.8488(5) 0.142(4) Uani 1 1 d . U . . .
H53A H 0.5795 -0.1717 0.8608 0.214 Uiso 1 1 calc R U . . .
H53B H 0.5401 -0.1769 0.8150 0.214 Uiso 1 1 calc R U . . .
H53C H 0.5240 -0.2101 0.8658 0.214 Uiso 1 1 calc R U . . .
C54 C 0.4791(4) -0.0068(10) 0.8334(5) 0.155(5) Uani 1 1 d . U . . .
H54A H 0.4771 -0.0229 0.7995 0.233 Uiso 1 1 calc R U . . .
H54B H 0.4697 0.0777 0.8386 0.233 Uiso 1 1 calc R U . . .
H54C H 0.4568 -0.0616 0.8479 0.233 Uiso 1 1 calc R U . . .
C55 C 0.5299(4) -0.0016(9) 0.9109(4) 0.127(4) Uani 1 1 d . U . . .
H55A H 0.5083 -0.0610 0.9237 0.191 Uiso 1 1 calc R U . . .
H55B H 0.5171 0.0805 0.9147 0.191 Uiso 1 1 calc R U . . .
H55C H 0.5630 -0.0080 0.9278 0.191 Uiso 1 1 calc R U . . .
C56 C 0.5781(2) 0.4210(5) 0.8299(3) 0.0527(17) Uani 1 1 d . . . . .
C57 C 0.5363(3) 0.4436(6) 0.8615(3) 0.075(2) Uani 1 1 d . . . . .
H57A H 0.5443 0.4028 0.8920 0.112 Uiso 1 1 calc R U . . .
H57B H 0.5053 0.4111 0.8459 0.112 Uiso 1 1 calc R U . . .
H57C H 0.5328 0.5312 0.8667 0.112 Uiso 1 1 calc R U . . .
C58 C 0.6247(2) 0.4891(6) 0.8547(3) 0.077(2) Uani 1 1 d . . . . .
H58A H 0.6158 0.5728 0.8621 0.115 Uiso 1 1 calc R U . . .
H58B H 0.6506 0.4902 0.8336 0.115 Uiso 1 1 calc R U . . .
H58C H 0.6367 0.4466 0.8840 0.115 Uiso 1 1 calc R U . . .
C59 C 0.5618(3) 0.4803(6) 0.7804(3) 0.072(2) Uani 1 1 d . . . . .
H59A H 0.5314 0.4420 0.7663 0.108 Uiso 1 1 calc R U . . .
H59B H 0.5877 0.4683 0.7597 0.108 Uiso 1 1 calc R U . . .
H59C H 0.5563 0.5675 0.7845 0.108 Uiso 1 1 calc R U . . .
C60 C 0.6259(2) 0.0938(5) 0.6836(2) 0.0476(16) Uani 1 1 d . . . . .
H60A H 0.6217 0.0047 0.6861 0.057 Uiso 1 1 calc R U . . .
H60B H 0.5989 0.1329 0.6985 0.057 Uiso 1 1 calc R U . . .
C61 C 0.6207(2) 0.1287(5) 0.6311(3) 0.0475(16) Uani 1 1 d . . . . .
C62 C 0.6219(2) 0.0389(6) 0.5956(3) 0.0548(17) Uani 1 1 d . . . . .
H62 H 0.6268 -0.0435 0.6049 0.066 Uiso 1 1 calc R U . . .
C63 C 0.6161(2) 0.0664(6) 0.5477(3) 0.0592(18) Uani 1 1 d D U . . .
C64 C 0.6085(2) 0.1909(6) 0.5360(3) 0.0586(18) Uani 1 1 d . . . . .
H64 H 0.6054 0.2120 0.5035 0.070 Uiso 1 1 calc R U . . .
C65 C 0.6052(2) 0.2866(5) 0.5690(3) 0.0478(16) Uani 1 1 d . . . . .
C66 C 0.61331(19) 0.2512(5) 0.6172(3) 0.0465(16) Uani 1 1 d D . . . .
C67 C 0.6188(3) -0.0316(6) 0.5096(3) 0.086(2) Uani 1 1 d D U . . .
C68 C 0.5904(7) -0.1472(11) 0.5175(6) 0.100(5) Uani 0.5 1 d D U P D 1
H68A H 0.6037 -0.1849 0.5473 0.150 Uiso 0.5 1 calc R U P D 1
H68B H 0.5934 -0.2040 0.4915 0.150 Uiso 0.5 1 calc R U P D 1
H68C H 0.5557 -0.1274 0.5187 0.150 Uiso 0.5 1 calc R U P D 1
C69 C 0.6090(7) 0.0158(15) 0.4583(4) 0.093(5) Uani 0.5 1 d D U P D 1
H69A H 0.5738 0.0320 0.4508 0.140 Uiso 0.5 1 calc R U P D 1
H69B H 0.6194 -0.0457 0.4366 0.140 Uiso 0.5 1 calc R U P D 1
H69C H 0.6276 0.0909 0.4551 0.140 Uiso 0.5 1 calc R U P D 1
C70 C 0.6774(5) -0.0743(17) 0.5142(6) 0.115(6) Uani 0.5 1 d D U P D 1
H70A H 0.6983 -0.0023 0.5132 0.173 Uiso 0.5 1 calc R U P D 1
H70B H 0.6826 -0.1286 0.4880 0.173 Uiso 0.5 1 calc R U P D 1
H70C H 0.6856 -0.1170 0.5442 0.173 Uiso 0.5 1 calc R U P D 1
C71 C 0.5951(3) 0.4215(6) 0.5510(3) 0.0623(19) Uani 1 1 d . . . . .
C72 C 0.5808(3) 0.4263(7) 0.4974(3) 0.091(3) Uani 1 1 d . . . . .
H72A H 0.5514 0.3766 0.4892 0.136 Uiso 1 1 calc R U . . .
H72B H 0.6078 0.3947 0.4812 0.136 Uiso 1 1 calc R U . . .
H72C H 0.5739 0.5106 0.4877 0.136 Uiso 1 1 calc R U . . .
C73 C 0.6427(3) 0.5027(6) 0.5642(3) 0.081(2) Uani 1 1 d . . . . .
H73A H 0.6702 0.4689 0.5492 0.122 Uiso 1 1 calc R U . . .
H73B H 0.6510 0.5031 0.5985 0.122 Uiso 1 1 calc R U . . .
H73C H 0.6362 0.5860 0.5530 0.122 Uiso 1 1 calc R U . . .
C74 C 0.5499(2) 0.4774(6) 0.5749(3) 0.078(2) Uani 1 1 d . . . . .
H74A H 0.5434 0.5602 0.5631 0.116 Uiso 1 1 calc R U . . .
H74B H 0.5581 0.4794 0.6092 0.116 Uiso 1 1 calc R U . . .
H74C H 0.5207 0.4269 0.5669 0.116 Uiso 1 1 calc R U . . .
C75 C 0.6616(3) 0.5799(6) 0.7061(3) 0.0602(19) Uani 1 1 d . . . . .
C76 C 0.6700(3) 0.7062(6) 0.7282(4) 0.091(3) Uani 1 1 d . . . . .
H76A H 0.6751 0.6987 0.7627 0.136 Uiso 1 1 calc R U . . .
H76B H 0.6412 0.7574 0.7192 0.136 Uiso 1 1 calc R U . . .
H76C H 0.6990 0.7435 0.7169 0.136 Uiso 1 1 calc R U . . .
C77 C 0.7154(6) 0.3588(11) 0.4574(6) 0.203(8) Uani 1 1 d . U . . .
H77A H 0.7123 0.4310 0.4770 0.304 Uiso 1 1 calc R U . . .
H77B H 0.7212 0.2872 0.4777 0.304 Uiso 1 1 calc R U . . .
H77C H 0.6850 0.3476 0.4362 0.304 Uiso 1 1 calc R U . . .
C78 C 0.7354(5) 0.2381(11) 0.8802(5) 0.155(5) Uani 1 1 d . . . . .
H78A H 0.7650 0.1887 0.8879 0.232 Uiso 1 1 calc R U . . .
H78B H 0.7076 0.1849 0.8698 0.232 Uiso 1 1 calc R U . . .
H78C H 0.7283 0.2834 0.9083 0.232 Uiso 1 1 calc R U . . .
C17A C 0.5199(7) 1.3102(13) 0.2972(6) 0.106(5) Uani 0.5 1 d D U P A 2
H17D H 0.5504 1.3576 0.2997 0.160 Uiso 0.5 1 calc R U P A 2
H17E H 0.4919 1.3649 0.2989 0.160 Uiso 0.5 1 calc R U P A 2
H17F H 0.5160 1.2669 0.2669 0.160 Uiso 0.5 1 calc R U P A 2
C16A C 0.4712(4) 1.1674(14) 0.3438(8) 0.114(6) Uani 0.5 1 d D U P A 2
H16D H 0.4606 1.1141 0.3170 0.170 Uiso 0.5 1 calc R U P A 2
H16E H 0.4482 1.2357 0.3442 0.170 Uiso 0.5 1 calc R U P A 2
H16F H 0.4716 1.1214 0.3733 0.170 Uiso 0.5 1 calc R U P A 2
C15A C 0.5422(6) 1.2898(15) 0.3842(6) 0.107(5) Uani 0.5 1 d D U P A 2
H15D H 0.5309 1.2518 0.4122 0.161 Uiso 0.5 1 calc R U P A 2
H15E H 0.5299 1.3735 0.3813 0.161 Uiso 0.5 1 calc R U P A 2
H15F H 0.5782 1.2904 0.3872 0.161 Uiso 0.5 1 calc R U P A 2
C31A C 0.8818(6) 1.2757(13) 0.5022(7) 0.108(6) Uani 0.5 1 d D U P B 2
H31D H 0.8542 1.3138 0.4829 0.163 Uiso 0.5 1 calc R U P B 2
H31E H 0.9076 1.3363 0.5102 0.163 Uiso 0.5 1 calc R U P B 2
H31F H 0.8706 1.2435 0.5312 0.163 Uiso 0.5 1 calc R U P B 2
C30A C 0.9196(7) 1.2280(17) 0.4282(5) 0.118(6) Uani 0.5 1 d D U P B 2
H30D H 0.9200 1.1661 0.4036 0.177 Uiso 0.5 1 calc R U P B 2
H30E H 0.9526 1.2622 0.4355 0.177 Uiso 0.5 1 calc R U P B 2
H30F H 0.8966 1.2929 0.4172 0.177 Uiso 0.5 1 calc R U P B 2
C32A C 0.9469(5) 1.1103(16) 0.5033(7) 0.128(7) Uani 0.5 1 d D U P B 2
H32D H 0.9350 1.0517 0.5254 0.192 Uiso 0.5 1 calc R U P B 2
H32E H 0.9662 1.1735 0.5211 0.192 Uiso 0.5 1 calc R U P B 2
H32F H 0.9675 1.0682 0.4825 0.192 Uiso 0.5 1 calc R U P B 2
C35A C 0.7977(7) 0.6745(18) 0.5004(8) 0.116(7) Uani 0.5 1 d D U P C 2
H35D H 0.7846 0.7415 0.5179 0.174 Uiso 0.5 1 calc R U P C 2
H35E H 0.8100 0.6104 0.5224 0.174 Uiso 0.5 1 calc R U P C 2
H35F H 0.7716 0.6416 0.4777 0.174 Uiso 0.5 1 calc R U P C 2
C34A C 0.8913(7) 0.7131(17) 0.5063(7) 0.132(8) Uani 0.5 1 d D U P C 2
H34D H 0.9184 0.7252 0.4871 0.197 Uiso 0.5 1 calc R U P C 2
H34E H 0.8943 0.6326 0.5211 0.197 Uiso 0.5 1 calc R U P C 2
H34F H 0.8926 0.7758 0.5309 0.197 Uiso 0.5 1 calc R U P C 2
C36A C 0.8464(9) 0.6441(14) 0.4266(6) 0.096(6) Uani 0.5 1 d D U P C 2
H36D H 0.8166 0.6518 0.4044 0.144 Uiso 0.5 1 calc R U P C 2
H36E H 0.8518 0.5584 0.4350 0.144 Uiso 0.5 1 calc R U P C 2
H36F H 0.8746 0.6748 0.4118 0.144 Uiso 0.5 1 calc R U P C 2
C70A C 0.6423(7) 0.0111(16) 0.4661(5) 0.109(6) Uani 0.5 1 d D U P D 2
H70D H 0.6233 0.0788 0.4511 0.163 Uiso 0.5 1 calc R U P D 2
H70E H 0.6427 -0.0563 0.4436 0.163 Uiso 0.5 1 calc R U P D 2
H70F H 0.6761 0.0379 0.4757 0.163 Uiso 0.5 1 calc R U P D 2
C68A C 0.6393(9) -0.1545(11) 0.5291(6) 0.131(7) Uani 0.5 1 d D U P D 2
H68D H 0.6752 -0.1500 0.5347 0.197 Uiso 0.5 1 calc R U P D 2
H68E H 0.6298 -0.2189 0.5061 0.197 Uiso 0.5 1 calc R U P D 2
H68F H 0.6258 -0.1727 0.5588 0.197 Uiso 0.5 1 calc R U P D 2
C69A C 0.5615(5) -0.0626(19) 0.4894(7) 0.134(6) Uani 0.5 1 d D U P D 2
H69D H 0.5452 -0.1022 0.5142 0.201 Uiso 0.5 1 calc R U P D 2
H69E H 0.5610 -0.1171 0.4622 0.201 Uiso 0.5 1 calc R U P D 2
H69F H 0.5442 0.0130 0.4798 0.201 Uiso 0.5 1 calc R U P D 2
O0AA O 0.6591(3) 0.8555(8) 0.2012(4) 0.182(4) Uani 1 1 d . U . . .
H0AA H 0.6376 0.8191 0.1813 0.272 Uiso 1 1 d R U . . .
H0AB H 0.6791 0.8969 0.1859 0.272 Uiso 1 1 d R U . . .
H6 H 0.597(2) 0.397(3) 0.6469(15) 0.272 Uiso 1 1 d D U . . .

loop_
_atom_site_aniso_label
_atom_site_aniso_U_11
_atom_site_aniso_U_22
_atom_site_aniso_U_33
_atom_site_aniso_U_23
_atom_site_aniso_U_13
_atom_site_aniso_U_12
Cu1 0.0426(4) 0.0264(4) 0.0595(6) -0.0008(3) 0.0041(4) 0.0008(3)
Cu2 0.0412(4) 0.0346(4) 0.0602(6) -0.0010(4) -0.0031(4) 0.0012(3)
O1 0.040(2) 0.031(2) 0.096(4) -0.016(2) 0.007(2) -0.0019(18)
O2 0.087(3) 0.035(2) 0.057(3) 0.000(2) -0.004(2) -0.010(2)
O3 0.069(3) 0.028(2) 0.071(4) -0.004(2) 0.007(2) -0.001(2)
O4 0.135(5) 0.040(3) 0.083(5) 0.006(3) -0.017(4) -0.010(3)
O5 0.056(2) 0.033(2) 0.063(3) -0.006(2) 0.005(2) -0.0071(19)
O6 0.046(2) 0.045(2) 0.051(3) -0.007(2) -0.004(2) 0.0057(19)
O7 0.054(2) 0.034(2) 0.088(4) -0.002(2) -0.001(2) -0.011(2)
O8 0.090(3) 0.046(3) 0.087(4) -0.007(3) -0.029(3) 0.010(3)
O9 0.210(9) 0.078(5) 0.192(10) 0.030(5) 0.070(7) 0.022(5)
O10 0.099(5) 0.154(7) 0.151(8) 0.048(6) -0.002(5) -0.029(5)
N1 0.040(3) 0.034(3) 0.057(4) -0.003(3) 0.003(2) 0.006(2)
N2 0.034(2) 0.025(2) 0.062(4) 0.005(2) 0.000(2) -0.0003(19)
N3 0.040(3) 0.057(3) 0.068(4) 0.007(3) -0.006(3) 0.006(3)
N4 0.042(3) 0.032(3) 0.060(4) -0.007(3) -0.007(2) 0.009(2)
C1 0.053(4) 0.059(4) 0.072(6) -0.008(4) 0.019(4) 0.008(3)
C2 0.046(4) 0.072(5) 0.140(9) -0.014(6) -0.002(5) 0.022(4)
C3 0.041(4) 0.072(5) 0.122(8) -0.008(5) 0.004(4) 0.005(4)
C4 0.049(4) 0.056(4) 0.079(6) 0.000(4) 0.009(3) -0.006(3)
C5 0.038(3) 0.044(3) 0.052(4) 0.005(3) 0.006(3) -0.002(3)
C6 0.038(3) 0.037(3) 0.060(5) 0.002(3) 0.008(3) 0.000(3)
C7 0.045(3) 0.034(3) 0.058(5) 0.010(3) 0.004(3) 0.003(3)
C8 0.041(3) 0.032(3) 0.064(5) -0.003(3) -0.002(3) 0.002(3)
C9 0.052(4) 0.032(3) 0.063(5) -0.004(3) -0.002(3) -0.001(3)
C10 0.045(3) 0.040(3) 0.050(4) -0.006(3) -0.004(3) 0.007(3)
C11 0.039(3) 0.047(3) 0.060(5) -0.011(3) 0.010(3) -0.005(3)
C12 0.044(3) 0.033(3) 0.064(5) -0.011(3) 0.017(3) -0.008(3)
C13 0.040(3) 0.038(3) 0.062(5) -0.009(3) 0.003(3) 0.000(3)
C14 0.051(3) 0.042(3) 0.080(5) -0.007(3) 0.004(3) 0.015(3)
C15 0.065(7) 0.036(5) 0.104(12) -0.010(6) 0.018(8) 0.012(5)
C16 0.072(8) 0.038(6) 0.094(8) -0.003(6) 0.019(6) 0.022(6)
C17 0.057(6) 0.071(9) 0.101(9) -0.011(7) -0.021(6) 0.035(6)
C18 0.054(4) 0.043(4) 0.091(6) -0.015(4) 0.029(4) -0.012(3)
C19 0.069(5) 0.049(4) 0.191(11) -0.023(6) 0.042(6) -0.023(4)
C20 0.105(6) 0.054(4) 0.105(8) 0.005(5) 0.019(6) -0.009(5)
C21 0.080(5) 0.056(4) 0.136(9) -0.033(5) 0.023(5) -0.023(4)
C22 0.047(3) 0.027(3) 0.061(5) 0.001(3) 0.005(3) 0.004(3)
C23 0.061(4) 0.030(3) 0.054(5) -0.001(3) 0.006(3) -0.002(3)
C24 0.063(4) 0.029(3) 0.067(5) -0.005(3) -0.002(3) -0.001(3)
C25 0.058(3) 0.045(3) 0.052(4) 0.002(3) -0.010(3) -0.003(3)
C26 0.085(5) 0.060(5) 0.069(6) 0.002(4) -0.030(4) 0.001(4)
C27 0.115(6) 0.038(3) 0.059(5) 0.006(3) -0.026(4) 0.005(4)
C28 0.074(4) 0.034(3) 0.054(5) -0.011(3) -0.002(4) -0.014(3)
C29 0.061(4) 0.070(4) 0.085(5) -0.015(4) -0.005(3) -0.022(3)
C30 0.074(7) 0.108(11) 0.108(11) -0.016(9) 0.010(7) -0.023(7)
C31 0.083(9) 0.057(6) 0.095(12) -0.013(6) -0.010(9) -0.030(5)
C32 0.110(11) 0.078(10) 0.088(8) -0.010(7) -0.015(7) -0.038(8)
C33 0.169(7) 0.044(4) 0.098(6) 0.015(4) -0.050(5) -0.003(4)
C34 0.219(16) 0.081(15) 0.127(11) 0.029(10) -0.084(10) -0.008(11)
C35 0.188(10) 0.048(11) 0.076(14) 0.017(9) -0.045(8) -0.013(8)
C36 0.146(16) 0.064(12) 0.121(12) 0.002(9) -0.052(10) 0.019(10)
C37 0.053(4) 0.039(4) 0.074(6) -0.001(4) -0.004(4) -0.008(3)
C38 0.168(9) 0.040(4) 0.094(8) -0.011(5) 0.005(6) -0.036(5)
C39 0.059(4) 0.078(5) 0.098(7) 0.017(5) 0.025(5) -0.007(4)
C40 0.076(6) 0.099(7) 0.157(11) 0.046(7) 0.053(7) 0.011(6)
C41 0.099(7) 0.125(8) 0.127(10) 0.038(8) 0.058(7) 0.039(7)
C42 0.065(5) 0.096(6) 0.091(7) 0.014(5) 0.028(5) 0.031(5)
C43 0.035(3) 0.069(4) 0.063(5) 0.002(4) 0.007(3) 0.018(3)
C44 0.056(4) 0.040(3) 0.057(5) -0.008(3) -0.005(3) 0.017(3)
C45 0.059(4) 0.031(3) 0.062(5) 0.008(3) 0.004(3) 0.013(3)
C46 0.057(4) 0.038(3) 0.050(4) 0.006(3) 0.000(3) 0.001(3)
C47 0.077(4) 0.033(3) 0.054(5) -0.004(3) 0.000(4) 0.000(3)
C48 0.074(4) 0.041(4) 0.060(5) 0.000(3) -0.007(4) -0.016(3)
C49 0.051(4) 0.048(4) 0.060(5) 0.004(4) 0.004(3) -0.001(3)
C50 0.053(3) 0.038(3) 0.044(4) -0.003(3) -0.002(3) -0.001(3)
C51 0.047(3) 0.031(3) 0.057(5) 0.000(3) -0.007(3) 0.000(3)
C52 0.118(6) 0.067(4) 0.090(6) 0.016(5) 0.008(5) -0.042(5)
C53 0.210(11) 0.068(5) 0.157(11) 0.009(6) 0.056(8) -0.042(6)
C54 0.147(7) 0.120(8) 0.192(12) 0.034(8) -0.012(7) -0.057(6)
C55 0.181(10) 0.094(6) 0.110(7) 0.015(6) 0.037(6) -0.044(7)
C56 0.049(3) 0.043(3) 0.067(5) -0.004(3) 0.009(3) -0.003(3)
C57 0.075(5) 0.059(4) 0.092(7) -0.005(4) 0.016(4) 0.011(4)
C58 0.067(4) 0.059(4) 0.103(7) -0.031(5) 0.001(4) 0.003(4)
C59 0.083(5) 0.048(4) 0.082(6) 0.010(4) -0.002(4) 0.019(4)
C60 0.048(3) 0.041(3) 0.051(4) 0.005(3) -0.006(3) 0.008(3)
C61 0.042(3) 0.040(3) 0.058(5) -0.002(3) -0.004(3) 0.001(3)
C62 0.063(4) 0.039(3) 0.061(5) 0.002(4) -0.003(3) 0.007(3)
C63 0.074(4) 0.045(3) 0.060(5) -0.007(3) 0.012(4) 0.008(3)
C64 0.070(4) 0.052(4) 0.052(5) 0.003(4) -0.002(4) 0.013(3)
C65 0.048(3) 0.035(3) 0.058(5) 0.004(3) -0.002(3) 0.010(3)
C66 0.035(3) 0.037(3) 0.065(5) -0.001(3) -0.007(3) 0.008(3)
C67 0.131(6) 0.059(4) 0.071(5) -0.014(4) 0.018(4) 0.017(4)
C68 0.156(12) 0.064(7) 0.083(12) -0.016(7) 0.025(10) 0.002(7)
C69 0.133(14) 0.076(10) 0.073(7) -0.014(6) 0.018(7) 0.024(10)
C70 0.126(8) 0.134(13) 0.087(13) -0.028(10) 0.021(7) 0.042(8)
C71 0.072(4) 0.044(4) 0.067(5) 0.005(4) -0.008(4) 0.018(3)
C72 0.131(7) 0.065(5) 0.071(6) 0.010(5) -0.014(5) 0.033(5)
C73 0.097(6) 0.053(4) 0.094(7) 0.018(5) 0.011(5) 0.002(4)
C74 0.073(5) 0.062(4) 0.093(7) -0.007(5) -0.012(4) 0.033(4)
C75 0.064(4) 0.039(4) 0.077(6) -0.001(4) 0.009(4) -0.008(4)
C76 0.082(5) 0.047(4) 0.138(9) -0.027(5) -0.011(5) 0.009(4)
C77 0.275(16) 0.111(9) 0.25(2) 0.012(11) 0.164(16) -0.008(10)
C78 0.199(13) 0.112(9) 0.142(12) 0.035(9) -0.034(10) -0.018(9)
C17A 0.116(12) 0.081(9) 0.125(10) 0.014(8) 0.025(9) 0.049(8)
C16A 0.073(7) 0.088(10) 0.183(18) -0.004(11) 0.029(8) 0.016(6)
C15A 0.100(10) 0.104(11) 0.116(9) -0.046(8) 0.004(8) 0.031(8)
C31A 0.098(10) 0.097(9) 0.128(14) -0.036(9) 0.000(10) -0.026(8)
C30A 0.105(12) 0.133(13) 0.114(10) 0.009(9) 0.000(8) -0.046(10)
C32A 0.094(9) 0.127(13) 0.152(15) 0.004(11) -0.030(9) -0.013(8)
C35A 0.186(12) 0.075(14) 0.074(12) 0.023(9) -0.052(9) -0.018(9)
C34A 0.186(11) 0.053(12) 0.137(14) 0.018(10) -0.069(10) 0.005(9)
C36A 0.115(13) 0.041(9) 0.118(10) 0.007(7) -0.050(8) 0.020(8)
C70A 0.172(15) 0.068(9) 0.094(9) -0.012(8) 0.047(10) 0.024(11)
C68A 0.226(17) 0.064(7) 0.107(13) -0.014(8) 0.027(12) 0.035(9)
C69A 0.158(9) 0.149(15) 0.097(14) -0.052(11) 0.022(8) -0.006(8)
O0AA 0.183(4) 0.182(4) 0.181(4) -0.010(2) 0.027(2) 0.001(2)

loop_
_atom_type_symbol
_atom_type_description
_atom_type_scat_dispersion_real
_atom_type_scat_dispersion_imag
_atom_type_scat_source
C C 0.0033 0.0016 'International Tables Vol C Tables 4.2.6.8 and 6.1.1.4'
H H 0.0000 0.0000 'International Tables Vol C Tables 4.2.6.8 and 6.1.1.4'
Cu Cu 0.3201 1.2651 'International Tables Vol C Tables 4.2.6.8 and 6.1.1.4'
N N 0.0061 0.0033 'International Tables Vol C Tables 4.2.6.8 and 6.1.1.4'
O O 0.0106 0.0060 'International Tables Vol C Tables 4.2.6.8 and 6.1.1.4'

loop_
_geom_angle_atom_site_label_1
_geom_angle_atom_site_label_2
_geom_angle_atom_site_label_3
_geom_angle
O1 Cu1 O3 87.56(16)
O1 Cu1 N1 161.9(2)
O3 Cu1 N1 93.44(17)
O1 Cu1 N2 94.76(16)
O3 Cu1 N2 176.56(19)
N1 Cu1 N2 83.57(17)
O1 Cu1 O2 106.60(19)
O3 Cu1 O2 95.42(17)
N1 Cu1 O2 91.32(19)
N2 Cu1 O2 86.37(18)
O5 Cu2 O7 88.26(18)
O5 Cu2 N3 161.2(2)
O7 Cu2 N3 94.3(2)
O5 Cu2 N4 93.68(19)
O7 Cu2 N4 177.03(18)
N3 Cu2 N4 83.1(2)
O5 Cu2 O6 108.05(16)
O7 Cu2 O6 94.66(16)
N3 Cu2 O6 90.29(18)
N4 Cu2 O6 86.88(17)
C13 O1 Cu1 127.8(3)
C28 O2 Cu1 114.4(4)
C37 O3 Cu1 125.6(5)
C51 O5 Cu2 127.0(4)
C66 O6 Cu2 117.0(3)
C66 O6 H6 107(2)
Cu2 O6 H6 129(2)
C75 O7 Cu2 124.3(4)
C77 O9 H9A 109.5
C78 O10 H10 109.5
C1 N1 C5 118.8(5)
C1 N1 Cu1 125.9(4)
C5 N1 Cu1 115.3(4)
C22 N2 C6 112.0(4)
C22 N2 C7 110.0(4)
C6 N2 C7 108.1(4)
C22 N2 Cu1 112.1(3)
C6 N2 Cu1 107.2(3)
C7 N2 Cu1 107.3(3)
C39 N3 C43 117.8(7)
C39 N3 Cu2 126.7(5)
C43 N3 Cu2 114.8(5)
C44 N4 C60 109.8(5)
C44 N4 C45 108.9(4)
C60 N4 C45 109.2(4)
C44 N4 Cu2 108.4(4)
C60 N4 Cu2 111.9(3)
C45 N4 Cu2 108.7(4)
N1 C1 C2 121.5(6)
N1 C1 H1 119.2
C2 C1 H1 119.2
C3 C2 C1 119.3(7)
C3 C2 H2 120.4
C1 C2 H2 120.4
C2 C3 C4 119.1(6)
C2 C3 H3 120.5
C4 C3 H3 120.5
C5 C4 C3 119.1(6)
C5 C4 H4 120.5
C3 C4 H4 120.5
N1 C5 C4 122.1(5)
N1 C5 C6 114.6(5)
C4 C5 C6 123.1(5)
C5 C6 N2 113.0(4)
C5 C6 H6A 109.0
N2 C6 H6A 109.0
C5 C6 H6B 109.0
N2 C6 H6B 109.0
H6A C6 H6B 107.8
C8 C7 N2 114.6(5)
C8 C7 H7A 108.6
N2 C7 H7A 108.6
C8 C7 H7B 108.6
N2 C7 H7B 108.6
H7A C7 H7B 107.6
C9 C8 C13 119.8(5)
C9 C8 C7 121.0(5)
C13 C8 C7 119.2(5)
C10 C9 C8 122.6(5)
C10 C9 H9 118.7
C8 C9 H9 118.7
C9 C10 C11 116.2(5)
C9 C10 C14 122.1(5)
C11 C10 C14 121.7(5)
C10 C11 C12 125.5(5)
C10 C11 H11 117.2
C12 C11 H11 117.2
C11 C12 C13 116.6(5)
C11 C12 C18 122.3(5)
C13 C12 C18 121.2(5)
O1 C13 C8 119.9(5)
O1 C13 C12 120.8(5)
C8 C13 C12 119.2(5)
C16A C14 C10 114.3(7)
C15 C14 C10 115.2(6)
C15 C14 C16 109.3(7)
C10 C14 C16 110.9(6)
C16A C14 C15A 110.3(9)
C10 C14 C15A 108.1(6)
C16A C14 C17A 109.9(8)
C10 C14 C17A 108.9(7)
C15A C14 C17A 104.8(8)
C15 C14 C17 107.9(7)
C10 C14 C17 107.4(6)
C16 C14 C17 105.6(7)
C14 C15 H15A 109.5
C14 C15 H15B 109.5
H15A C15 H15B 109.5
C14 C15 H15C 109.5
H15A C15 H15C 109.5
H15B C15 H15C 109.5
C14 C16 H16A 109.5
C14 C16 H16B 109.5
H16A C16 H16B 109.5
C14 C16 H16C 109.5
H16A C16 H16C 109.5
H16B C16 H16C 109.5
C14 C17 H17A 109.5
C14 C17 H17B 109.5
H17A C17 H17B 109.5
C14 C17 H17C 109.5
H17A C17 H17C 109.5
H17B C17 H17C 109.5
C20 C18 C12 110.5(6)
C20 C18 C21 108.8(6)
C12 C18 C21 110.7(6)
C20 C18 C19 110.4(7)
C12 C18 C19 111.3(5)
C21 C18 C19 104.9(6)
C18 C19 H19A 109.5
C18 C19 H19B 109.5
H19A C19 H19B 109.5
C18 C19 H19C 109.5
H19A C19 H19C 109.5
H19B C19 H19C 109.5
C18 C20 H20A 109.5
C18 C20 H20B 109.5
H20A C20 H20B 109.5
C18 C20 H20C 109.5
H20A C20 H20C 109.5
H20B C20 H20C 109.5
C18 C21 H21A 109.5
C18 C21 H21B 109.5
H21A C21 H21B 109.5
C18 C21 H21C 109.5
H21A C21 H21C 109.5
H21B C21 H21C 109.5
N2 C22 C23 112.7(5)
N2 C22 H22A 109.0
C23 C22 H22A 109.0
N2 C22 H22B 109.0
C23 C22 H22B 109.0
H22A C22 H22B 107.8
C24 C23 C28 119.0(6)
C24 C23 C22 121.1(5)
C28 C23 C22 119.9(5)
C23 C24 C25 122.0(6)
C23 C24 H24 119.0
C25 C24 H24 119.0
C26 C25 C24 116.9(6)
C26 C25 C29 121.9(6)
C24 C25 C29 121.0(5)
C25 C26 C27 125.3(6)
C25 C26 H26 117.4
C27 C26 H26 117.4
C26 C27 C28 116.0(6)
C26 C27 C33 120.2(6)
C28 C27 C33 123.7(6)
O2 C28 C27 126.8(5)
O2 C28 C23 112.4(6)
C27 C28 C23 120.7(6)
C32A C29 C30A 110.3(9)
C31 C29 C25 112.6(7)
C32A C29 C25 112.1(8)
C30A C29 C25 109.2(7)
C31 C29 C30 110.3(8)
C25 C29 C30 107.8(7)
C32A C29 C31A 109.8(9)
C30A C29 C31A 105.9(8)
C25 C29 C31A 109.3(7)
C31 C29 C32 109.6(8)
C25 C29 C32 109.1(7)
C30 C29 C32 107.4(8)
C29 C30 H30A 109.5
C29 C30 H30B 109.5
H30A C30 H30B 109.5
C29 C30 H30C 109.5
H30A C30 H30C 109.5
H30B C30 H30C 109.5
C29 C31 H31A 109.5
C29 C31 H31B 109.5
H31A C31 H31B 109.5
C29 C31 H31C 109.5
H31A C31 H31C 109.5
H31B C31 H31C 109.5
C29 C32 H32A 109.5
C29 C32 H32B 109.5
H32A C32 H32B 109.5
C29 C32 H32C 109.5
H32A C32 H32C 109.5
H32B C32 H32C 109.5
C36 C33 C27 110.9(9)
C35A C33 C27 111.0(10)
C35A C33 C34A 110.4(9)
C27 C33 C34A 109.8(8)
C36 C33 C34 112.3(10)
C27 C33 C34 109.5(9)
C35A C33 C36A 112.4(9)
C27 C33 C36A 106.4(8)
C34A C33 C36A 106.6(9)
C36 C33 C35 112.1(9)
C27 C33 C35 106.7(8)
C34 C33 C35 105.0(9)
C33 C34 H34A 109.5
C33 C34 H34B 109.5
H34A C34 H34B 109.5
C33 C34 H34C 109.5
H34A C34 H34C 109.5
H34B C34 H34C 109.5
C33 C35 H35A 109.5
C33 C35 H35B 109.5
H35A C35 H35B 109.5
C33 C35 H35C 109.5
H35A C35 H35C 109.5
H35B C35 H35C 109.5
C33 C36 H36A 109.5
C33 C36 H36B 109.5
H36A C36 H36B 109.5
C33 C36 H36C 109.5
H36A C36 H36C 109.5
H36B C36 H36C 109.5
O4 C37 O3 124.9(6)
O4 C37 C38 116.1(7)
O3 C37 C38 119.0(7)
C37 C38 H38A 109.5
C37 C38 H38B 109.5
H38A C38 H38B 109.5
C37 C38 H38C 109.5
H38A C38 H38C 109.5
H38B C38 H38C 109.5
N3 C39 C40 122.0(8)
N3 C39 H39 119.0
C40 C39 H39 119.0
C39 C40 C41 121.7(8)
C39 C40 H40 119.1
C41 C40 H40 119.1
C42 C41 C40 115.7(10)
C42 C41 H41 122.2
C40 C41 H41 122.2
C43 C42 C41 119.8(9)
C43 C42 H42 120.1
C41 C42 H42 120.1
N3 C43 C42 122.7(7)
N3 C43 C44 114.7(6)
C42 C43 C44 122.5(7)
N4 C44 C43 110.7(5)
N4 C44 H44A 109.5
C43 C44 H44A 109.5
N4 C44 H44B 109.5
C43 C44 H44B 109.5
H44A C44 H44B 108.1
C46 C45 N4 113.4(5)
C46 C45 H45A 108.9
N4 C45 H45A 108.9
C46 C45 H45B 108.9
N4 C45 H45B 108.9
H45A C45 H45B 107.7
C47 C46 C51 120.8(6)
C47 C46 C45 120.3(5)
C51 C46 C45 118.9(5)
C46 C47 C48 121.9(6)
C46 C47 H47 119.1
C48 C47 H47 119.1
C47 C48 C49 116.2(6)
C47 C48 C52 123.9(6)
C49 C48 C52 119.8(7)
C50 C49 C48 124.6(6)
C50 C49 H49 117.7
C48 C49 H49 117.7
C49 C50 C51 118.1(6)
C49 C50 C56 120.8(6)
C51 C50 C56 121.0(5)
O5 C51 C50 122.6(5)
O5 C51 C46 119.0(5)
C50 C51 C46 118.4(5)
C53 C52 C54 108.3(9)
C53 C52 C48 113.9(8)
C54 C52 C48 109.4(8)
C53 C52 C55 110.3(8)
C54 C52 C55 104.0(9)
C48 C52 C55 110.4(7)
C52 C53 H53A 109.5
C52 C53 H53B 109.5
H53A C53 H53B 109.5
C52 C53 H53C 109.5
H53A C53 H53C 109.5
H53B C53 H53C 109.5
C52 C54 H54A 109.5
C52 C54 H54B 109.5
H54A C54 H54B 109.5
C52 C54 H54C 109.5
H54A C54 H54C 109.5
H54B C54 H54C 109.5
C52 C55 H55A 109.5
C52 C55 H55B 109.5
H55A C55 H55B 109.5
C52 C55 H55C 109.5
H55A C55 H55C 109.5
H55B C55 H55C 109.5
C57 C56 C59 107.5(6)
C57 C56 C58 106.0(6)
C59 C56 C58 109.9(5)
C57 C56 C50 113.7(5)
C59 C56 C50 108.5(6)
C58 C56 C50 111.2(5)
C56 C57 H57A 109.5
C56 C57 H57B 109.5
H57A C57 H57B 109.5
C56 C57 H57C 109.5
H57A C57 H57C 109.5
H57B C57 H57C 109.5
C56 C58 H58A 109.5
C56 C58 H58B 109.5
H58A C58 H58B 109.5
C56 C58 H58C 109.5
H58A C58 H58C 109.5
H58B C58 H58C 109.5
C56 C59 H59A 109.5
C56 C59 H59B 109.5
H59A C59 H59B 109.5
C56 C59 H59C 109.5
H59A C59 H59C 109.5
H59B C59 H59C 109.5
C61 C60 N4 114.8(5)
C61 C60 H60A 108.6
N4 C60 H60A 108.6
C61 C60 H60B 108.6
N4 C60 H60B 108.6
H60A C60 H60B 107.5
C66 C61 C62 118.6(6)
C66 C61 C60 120.4(6)
C62 C61 C60 120.9(6)
C63 C62 C61 122.7(6)
C63 C62 H62 118.7
C61 C62 H62 118.7
C62 C63 C64 116.1(6)
C62 C63 C67 122.2(6)
C64 C63 C67 121.7(6)
C63 C64 C65 125.1(7)
C63 C64 H64 117.4
C65 C64 H64 117.4
C66 C65 C64 115.0(6)
C66 C65 C71 125.0(6)
C64 C65 C71 119.9(6)
C61 C66 C65 122.3(6)
C61 C66 O6 112.6(6)
C65 C66 O6 125.0(5)
C68 C67 C63 114.6(8)
C70A C67 C63 114.5(8)
C70A C67 C68A 113.0(9)
C63 C67 C68A 113.8(8)
C68 C67 C69 112.5(9)
C63 C67 C69 114.5(8)
C70A C67 C69A 104.5(9)
C63 C67 C69A 105.9(7)
C68A C67 C69A 103.8(9)
C68 C67 C70 104.9(8)
C63 C67 C70 105.2(7)
C69 C67 C70 103.7(8)
C67 C68 H68A 109.5
C67 C68 H68B 109.5
H68A C68 H68B 109.5
C67 C68 H68C 109.5
H68A C68 H68C 109.5
H68B C68 H68C 109.5
C67 C69 H69A 109.5
C67 C69 H69B 109.5
H69A C69 H69B 109.5
C67 C69 H69C 109.5
H69A C69 H69C 109.5
H69B C69 H69C 109.5
C67 C70 H70A 109.5
C67 C70 H70B 109.5
H70A C70 H70B 109.5
C67 C70 H70C 109.5
H70A C70 H70C 109.5
H70B C70 H70C 109.5
C72 C71 C65 111.8(6)
C72 C71 C73 109.2(7)
C65 C71 C73 109.8(5)
C72 C71 C74 106.6(6)
C65 C71 C74 109.8(6)
C73 C71 C74 109.6(6)
C71 C72 H72A 109.5
C71 C72 H72B 109.5
H72A C72 H72B 109.5
C71 C72 H72C 109.5
H72A C72 H72C 109.5
H72B C72 H72C 109.5
C71 C73 H73A 109.5
C71 C73 H73B 109.5
H73A C73 H73B 109.5
C71 C73 H73C 109.5
H73A C73 H73C 109.5
H73B C73 H73C 109.5
C71 C74 H74A 109.5
C71 C74 H74B 109.5
H74A C74 H74B 109.5
C71 C74 H74C 109.5
H74A C74 H74C 109.5
H74B C74 H74C 109.5
O8 C75 O7 124.7(6)
O8 C75 C76 119.9(7)
O7 C75 C76 115.3(6)
C75 C76 H76A 109.5
C75 C76 H76B 109.5
H76A C76 H76B 109.5
C75 C76 H76C 109.5
H76A C76 H76C 109.5
H76B C76 H76C 109.5
O9 C77 H77A 109.5
O9 C77 H77B 109.5
H77A C77 H77B 109.5
O9 C77 H77C 109.5
H77A C77 H77C 109.5
H77B C77 H77C 109.5
O10 C78 H78A 109.5
O10 C78 H78B 109.5
H78A C78 H78B 109.5
O10 C78 H78C 109.5
H78A C78 H78C 109.5
H78B C78 H78C 109.5
C14 C17A H17D 109.5
C14 C17A H17E 109.5
H17D C17A H17E 109.5
C14 C17A H17F 109.5
H17D C17A H17F 109.5
H17E C17A H17F 109.5
C14 C16A H16D 109.5
C14 C16A H16E 109.5
H16D C16A H16E 109.5
C14 C16A H16F 109.5
H16D C16A H16F 109.5
H16E C16A H16F 109.5
C14 C15A H15D 109.5
C14 C15A H15E 109.5
H15D C15A H15E 109.5
C14 C15A H15F 109.5
H15D C15A H15F 109.5
H15E C15A H15F 109.5
C29 C31A H31D 109.5
C29 C31A H31E 109.5
H31D C31A H31E 109.5
C29 C31A H31F 109.5
H31D C31A H31F 109.5
H31E C31A H31F 109.5
C29 C30A H30D 109.5
C29 C30A H30E 109.5
H30D C30A H30E 109.5
C29 C30A H30F 109.5
H30D C30A H30F 109.5
H30E C30A H30F 109.5
C29 C32A H32D 109.5
C29 C32A H32E 109.5
H32D C32A H32E 109.5
C29 C32A H32F 109.5
H32D C32A H32F 109.5
H32E C32A H32F 109.5
C33 C35A H35D 109.5
C33 C35A H35E 109.5
H35D C35A H35E 109.5
C33 C35A H35F 109.5
H35D C35A H35F 109.5
H35E C35A H35F 109.5
C33 C34A H34D 109.5
C33 C34A H34E 109.5
H34D C34A H34E 109.5
C33 C34A H34F 109.5
H34D C34A H34F 109.5
H34E C34A H34F 109.5
C33 C36A H36D 109.5
C33 C36A H36E 109.5
H36D C36A H36E 109.5
C33 C36A H36F 109.5
H36D C36A H36F 109.5
H36E C36A H36F 109.5
C67 C70A H70D 109.5
C67 C70A H70E 109.5
H70D C70A H70E 109.5
C67 C70A H70F 109.5
H70D C70A H70F 109.5
H70E C70A H70F 109.5
C67 C68A H68D 109.5
C67 C68A H68E 109.5
H68D C68A H68E 109.5
C67 C68A H68F 109.5
H68D C68A H68F 109.5
H68E C68A H68F 109.5
C67 C69A H69D 109.5
C67 C69A H69E 109.5
H69D C69A H69E 109.5
C67 C69A H69F 109.5
H69D C69A H69F 109.5
H69E C69A H69F 109.5
H0AA O0AA H0AB 109.4

loop_
_geom_bond_atom_site_label_1
_geom_bond_atom_site_label_2
_geom_bond_distance
Cu1 O1 1.896(4)
Cu1 O3 1.967(4)
Cu1 N1 2.001(4)
Cu1 N2 2.042(4)
Cu1 O2 2.397(5)
Cu2 O5 1.888(4)
Cu2 O7 1.964(4)
Cu2 N3 2.005(6)
Cu2 N4 2.045(5)
Cu2 O6 2.361(4)
O1 C13 1.337(6)
O2 C28 1.372(7)
O3 C37 1.255(8)
O4 C37 1.249(9)
O5 C51 1.343(7)
O6 C66 1.409(7)
O6 H6 0.860(10)
O7 C75 1.281(8)
O8 C75 1.230(8)
O9 C77 1.344(12)
O9 H9A 0.8200
O10 C78 1.314(11)
O10 H10 0.8200
N1 C1 1.340(7)
N1 C5 1.344(7)
N2 C22 1.477(8)
N2 C6 1.495(7)
N2 C7 1.516(7)
N3 C39 1.337(9)
N3 C43 1.347(8)
N4 C44 1.487(7)
N4 C60 1.506(7)
N4 C45 1.506(8)
C1 C2 1.386(9)
C1 H1 0.9300
C2 C3 1.372(10)
C2 H2 0.9300
C3 C4 1.377(9)
C3 H3 0.9300
C4 C5 1.372(8)
C4 H4 0.9300
C5 C6 1.488(7)
C6 H6A 0.9700
C6 H6B 0.9700
C7 C8 1.495(8)
C7 H7A 0.9700
C7 H7B 0.9700
C8 C9 1.392(7)
C8 C13 1.407(7)
C9 C10 1.363(8)
C9 H9 0.9300
C10 C11 1.374(8)
C10 C14 1.529(8)
C11 C12 1.395(7)
C11 H11 0.9300
C12 C13 1.411(7)
C12 C18 1.519(8)
C14 C16A 1.482(10)
C14 C15 1.495(9)
C14 C16 1.537(10)
C14 C15A 1.543(11)
C14 C17A 1.545(11)
C14 C17 1.563(10)
C15 H15A 0.9600
C15 H15B 0.9600
C15 H15C 0.9600
C16 H16A 0.9600
C16 H16B 0.9600
C16 H16C 0.9600
C17 H17A 0.9600
C17 H17B 0.9600
C17 H17C 0.9600
C18 C20 1.495(11)
C18 C21 1.545(10)
C18 C19 1.557(9)
C19 H19A 0.9600
C19 H19B 0.9600
C19 H19C 0.9600
C20 H20A 0.9600
C20 H20B 0.9600
C20 H20C 0.9600
C21 H21A 0.9600
C21 H21B 0.9600
C21 H21C 0.9600
C22 C23 1.493(8)
C22 H22A 0.9700
C22 H22B 0.9700
C23 C24 1.388(8)
C23 C28 1.421(8)
C24 C25 1.394(8)
C24 H24 0.9300
C25 C26 1.379(9)
C25 C29 1.536(9)
C26 C27 1.393(9)
C26 H26 0.9300
C27 C28 1.415(9)
C27 C33 1.556(10)
C29 C31 1.499(10)
C29 C32A 1.505(11)
C29 C30A 1.529(11)
C29 C30 1.538(11)
C29 C31A 1.541(11)
C29 C32 1.542(11)
C30 H30A 0.9600
C30 H30B 0.9600
C30 H30C 0.9600
C31 H31A 0.9600
C31 H31B 0.9600
C31 H31C 0.9600
C32 H32A 0.9600
C32 H32B 0.9600
C32 H32C 0.9600
C33 C36 1.513(12)
C33 C35A 1.520(12)
C33 C34A 1.564(12)
C33 C34 1.568(12)
C33 C36A 1.584(12)
C33 C35 1.584(12)
C34 H34A 0.9600
C34 H34B 0.9600
C34 H34C 0.9600
C35 H35A 0.9600
C35 H35B 0.9600
C35 H35C 0.9600
C36 H36A 0.9600
C36 H36B 0.9600
C36 H36C 0.9600
C37 C38 1.493(9)
C38 H38A 0.9600
C38 H38B 0.9600
C38 H38C 0.9600
C39 C40 1.349(12)
C39 H39 0.9300
C40 C41 1.396(13)
C40 H40 0.9300
C41 C42 1.394(11)
C41 H41 0.9300
C42 C43 1.374(10)
C42 H42 0.9300
C43 C44 1.505(9)
C44 H44A 0.9700
C44 H44B 0.9700
C45 C46 1.496(8)
C45 H45A 0.9700
C45 H45B 0.9700
C46 C47 1.376(8)
C46 C51 1.407(8)
C47 C48 1.381(9)
C47 H47 0.9300
C48 C49 1.388(8)
C48 C52 1.543(10)
C49 C50 1.375(8)
C49 H49 0.9300
C50 C51 1.404(8)
C50 C56 1.547(8)
C52 C53 1.455(12)
C52 C54 1.512(13)
C52 C55 1.566(13)
C53 H53A 0.9600
C53 H53B 0.9600
C53 H53C 0.9600
C54 H54A 0.9600
C54 H54B 0.9600
C54 H54C 0.9600
C55 H55A 0.9600
C55 H55B 0.9600
C55 H55C 0.9600
C56 C57 1.521(9)
C56 C59 1.540(9)
C56 C58 1.547(9)
C57 H57A 0.9600
C57 H57B 0.9600
C57 H57C 0.9600
C58 H58A 0.9600
C58 H58B 0.9600
C58 H58C 0.9600
C59 H59A 0.9600
C59 H59B 0.9600
C59 H59C 0.9600
C60 C61 1.504(9)
C60 H60A 0.9700
C60 H60B 0.9700
C61 C66 1.383(8)
C61 C62 1.387(9)
C62 C63 1.362(9)
C62 H62 0.9300
C63 C64 1.391(8)
C63 C67 1.507(10)
C64 C65 1.393(9)
C64 H64 0.9300
C65 C66 1.392(9)
C65 C71 1.552(8)
C67 C68 1.490(11)
C67 C70A 1.501(11)
C67 C68A 1.512(11)
C67 C69 1.515(11)
C67 C69A 1.613(12)
C67 C70 1.628(11)
C68 H68A 0.9600
C68 H68B 0.9600
C68 H68C 0.9600
C69 H69A 0.9600
C69 H69B 0.9600
C69 H69C 0.9600
C70 H70A 0.9600
C70 H70B 0.9600
C70 H70C 0.9600
C71 C72 1.503(10)
C71 C73 1.559(9)
C71 C74 1.566(9)
C72 H72A 0.9600
C72 H72B 0.9600
C72 H72C 0.9600
C73 H73A 0.9600
C73 H73B 0.9600
C73 H73C 0.9600
C74 H74A 0.9600
C74 H74B 0.9600
C74 H74C 0.9600
C75 C76 1.501(9)
C76 H76A 0.9600
C76 H76B 0.9600
C76 H76C 0.9600
C77 H77A 0.9600
C77 H77B 0.9600
C77 H77C 0.9600
C78 H78A 0.9600
C78 H78B 0.9600
C78 H78C 0.9600
C17A H17D 0.9600
C17A H17E 0.9600
C17A H17F 0.9600
C16A H16D 0.9600
C16A H16E 0.9600
C16A H16F 0.9600
C15A H15D 0.9600
C15A H15E 0.9600
C15A H15F 0.9600
C31A H31D 0.9600
C31A H31E 0.9600
C31A H31F 0.9600
C30A H30D 0.9600
C30A H30E 0.9600
C30A H30F 0.9600
C32A H32D 0.9600
C32A H32E 0.9600
C32A H32F 0.9600
C35A H35D 0.9600
C35A H35E 0.9600
C35A H35F 0.9600
C34A H34D 0.9600
C34A H34E 0.9600
C34A H34F 0.9600
C36A H36D 0.9600
C36A H36E 0.9600
C36A H36F 0.9600
C70A H70D 0.9600
C70A H70E 0.9600
C70A H70F 0.9600
C68A H68D 0.9600
C68A H68E 0.9600
C68A H68F 0.9600
C69A H69D 0.9600
C69A H69E 0.9600
C69A H69F 0.9600
O0AA H0AA 0.8501
O0AA H0AB 0.8500

loop_
_geom_torsion_atom_site_label_1
_geom_torsion_atom_site_label_2
_geom_torsion_atom_site_label_3
_geom_torsion_atom_site_label_4
_geom_torsion
O3 Cu1 O1 C13 164.7(6)
N1 Cu1 O1 C13 -101.7(7)
N2 Cu1 O1 C13 -17.8(6)
O2 Cu1 O1 C13 69.8(6)
O7 Cu2 O5 C51 157.8(4)
N3 Cu2 O5 C51 -103.9(7)
N4 Cu2 O5 C51 -24.4(5)
O6 Cu2 O5 C51 63.5(5)
C5 N1 C1 C2 -0.7(11)
Cu1 N1 C1 C2 -178.2(6)
N1 C1 C2 C3 0.9(13)
C1 C2 C3 C4 1.8(14)
C2 C3 C4 C5 -4.5(13)
C1 N1 C5 C4 -2.2(10)
Cu1 N1 C5 C4 175.5(5)
C1 N1 C5 C6 172.7(6)
Cu1 N1 C5 C6 -9.5(7)
C3 C4 C5 N1 4.8(11)
C3 C4 C5 C6 -169.6(7)
N1 C5 C6 N2 25.2(8)
C4 C5 C6 N2 -160.0(6)
C22 N2 C6 C5 96.1(6)
C7 N2 C6 C5 -142.6(5)
Cu1 N2 C6 C5 -27.3(6)
C22 N2 C7 C8 -57.1(6)
C6 N2 C7 C8 -179.7(5)
Cu1 N2 C7 C8 65.1(6)
N2 C7 C8 C9 125.8(6)
N2 C7 C8 C13 -57.2(8)
C13 C8 C9 C10 -4.3(10)
C7 C8 C9 C10 172.7(6)
C8 C9 C10 C11 4.2(10)
C8 C9 C10 C14 -177.0(6)
C9 C10 C11 C12 -1.9(10)
C14 C10 C11 C12 179.4(6)
C10 C11 C12 C13 -0.4(11)
C10 C11 C12 C18 178.2(7)
Cu1 O1 C13 C8 34.2(9)
Cu1 O1 C13 C12 -148.3(5)
C9 C8 C13 O1 179.3(6)
C7 C8 C13 O1 2.2(10)
C9 C8 C13 C12 1.7(10)
C7 C8 C13 C12 -175.3(6)
C11 C12 C13 O1 -177.0(6)
C18 C12 C13 O1 4.4(10)
C11 C12 C13 C8 0.5(10)
C18 C12 C13 C8 -178.1(6)
C9 C10 C14 C16A 176.8(11)
C11 C10 C14 C16A -4.5(12)
C9 C10 C14 C15 -5.4(11)
C11 C10 C14 C15 173.2(9)
C9 C10 C14 C16 -130.2(8)
C11 C10 C14 C16 48.5(9)
C9 C10 C14 C15A -59.9(11)
C11 C10 C14 C15A 118.8(10)
C9 C10 C14 C17A 53.5(11)
C11 C10 C14 C17A -127.8(10)
C9 C10 C14 C17 114.9(9)
C11 C10 C14 C17 -66.5(10)
C11 C12 C18 C20 -116.7(8)
C13 C12 C18 C20 61.8(9)
C11 C12 C18 C21 122.7(7)
C13 C12 C18 C21 -58.8(9)
C11 C12 C18 C19 6.4(11)
C13 C12 C18 C19 -175.1(7)
C6 N2 C22 C23 -51.8(6)
C7 N2 C22 C23 -172.0(4)
Cu1 N2 C22 C23 68.8(5)
N2 C22 C23 C24 103.8(6)
N2 C22 C23 C28 -75.1(7)
C28 C23 C24 C25 0.1(10)
C22 C23 C24 C25 -178.8(6)
C23 C24 C25 C26 -1.6(10)
C23 C24 C25 C29 174.2(6)
C24 C25 C26 C27 -0.5(12)
C29 C25 C26 C27 -176.3(7)
C25 C26 C27 C28 3.9(12)
C25 C26 C27 C33 -179.0(7)
Cu1 O2 C28 C27 -127.7(7)
Cu1 O2 C28 C23 54.0(6)
C26 C27 C28 O2 176.5(7)
C33 C27 C28 O2 -0.5(12)
C26 C27 C28 C23 -5.4(11)
C33 C27 C28 C23 177.7(6)
C24 C23 C28 O2 -178.1(6)
C22 C23 C28 O2 0.8(9)
C24 C23 C28 C27 3.6(10)
C22 C23 C28 C27 -177.5(7)
C26 C25 C29 C31 -166.8(9)
C24 C25 C29 C31 17.6(11)
C26 C25 C29 C32A -2.5(12)
C24 C25 C29 C32A -178.1(11)
C26 C25 C29 C30A 120.1(11)
C24 C25 C29 C30A -55.5(11)
C26 C25 C29 C30 71.3(10)
C24 C25 C29 C30 -104.2(10)
C26 C25 C29 C31A -124.5(10)
C24 C25 C29 C31A 60.0(11)
C26 C25 C29 C32 -45.0(11)
C24 C25 C29 C32 139.4(9)
C26 C27 C33 C36 -99.0(13)
C28 C27 C33 C36 77.8(13)
C26 C27 C33 C35A 123.2(12)
C28 C27 C33 C35A -60.0(13)
C26 C27 C33 C34A 0.8(13)
C28 C27 C33 C34A 177.6(11)
C26 C27 C33 C34 25.5(13)
C28 C27 C33 C34 -157.7(12)
C26 C27 C33 C36A -114.3(12)
C28 C27 C33 C36A 62.6(12)
C26 C27 C33 C35 138.6(12)
C28 C27 C33 C35 -44.5(13)
Cu1 O3 C37 O4 -23.2(10)
Cu1 O3 C37 C38 155.0(6)
C43 N3 C39 C40 -1.0(12)
Cu2 N3 C39 C40 -170.4(7)
N3 C39 C40 C41 5.3(15)
C39 C40 C41 C42 -5.5(16)
C40 C41 C42 C43 1.7(14)
C39 N3 C43 C42 -2.9(10)
Cu2 N3 C43 C42 167.7(5)
C39 N3 C43 C44 174.1(6)
Cu2 N3 C43 C44 -15.2(7)
C41 C42 C43 N3 2.5(12)
C41 C42 C43 C44 -174.3(8)
C60 N4 C44 C43 92.8(6)
C45 N4 C44 C43 -147.8(5)
Cu2 N4 C44 C43 -29.6(6)
N3 C43 C44 N4 30.3(8)
C42 C43 C44 N4 -152.7(6)
C44 N4 C45 C46 -177.6(5)
C60 N4 C45 C46 -57.8(6)
Cu2 N4 C45 C46 64.5(5)
N4 C45 C46 C47 124.9(6)
N4 C45 C46 C51 -58.0(8)
C51 C46 C47 C48 0.3(11)
C45 C46 C47 C48 177.2(6)
C46 C47 C48 C49 1.1(10)
C46 C47 C48 C52 178.2(7)
C47 C48 C49 C50 -1.3(11)
C52 C48 C49 C50 -178.5(7)
C48 C49 C50 C51 0.0(11)
C48 C49 C50 C56 179.0(6)
Cu2 O5 C51 C50 -139.8(5)
Cu2 O5 C51 C46 40.3(8)
C49 C50 C51 O5 -178.5(6)
C56 C50 C51 O5 2.5(9)
C49 C50 C51 C46 1.3(9)
C56 C50 C51 C46 -177.6(6)
C47 C46 C51 O5 178.4(6)
C45 C46 C51 O5 1.4(9)
C47 C46 C51 C50 -1.5(9)
C45 C46 C51 C50 -178.5(6)
C47 C48 C52 C53 5.1(13)
C49 C48 C52 C53 -177.9(9)
C47 C48 C52 C54 -116.2(10)
C49 C48 C52 C54 60.7(11)
C47 C48 C52 C55 129.9(9)
C49 C48 C52 C55 -53.2(11)
C49 C50 C56 C57 4.0(9)
C51 C50 C56 C57 -177.1(6)
C49 C50 C56 C59 -115.6(7)
C51 C50 C56 C59 63.4(7)
C49 C50 C56 C58 123.5(7)
C51 C50 C56 C58 -57.6(8)
C44 N4 C60 C61 -54.0(6)
C45 N4 C60 C61 -173.3(5)
Cu2 N4 C60 C61 66.3(6)
N4 C60 C61 C66 -73.5(7)
N4 C60 C61 C62 108.3(6)
C66 C61 C62 C63 0.1(9)
C60 C61 C62 C63 178.4(6)
C61 C62 C63 C64 -0.5(10)
C61 C62 C63 C67 178.3(6)
C62 C63 C64 C65 -1.7(10)
C67 C63 C64 C65 179.5(6)
C63 C64 C65 C66 3.9(10)
C63 C64 C65 C71 -178.2(6)
C62 C61 C66 C65 2.4(9)
C60 C61 C66 C65 -175.9(5)
C62 C61 C66 O6 -178.8(5)
C60 C61 C66 O6 2.9(7)
C64 C65 C66 C61 -4.2(9)
C71 C65 C66 C61 178.0(5)
C64 C65 C66 O6 177.2(5)
C71 C65 C66 O6 -0.6(9)
Cu2 O6 C66 C61 51.4(6)
Cu2 O6 C66 C65 -129.8(5)
C62 C63 C67 C68 45.0(12)
C64 C63 C67 C68 -136.3(11)
C62 C63 C67 C70A -144.6(10)
C64 C63 C67 C70A 34.1(12)
C62 C63 C67 C68A -12.5(13)
C64 C63 C67 C68A 166.2(12)
C62 C63 C67 C69 177.2(9)
C64 C63 C67 C69 -4.1(11)
C62 C63 C67 C69A 100.8(10)
C64 C63 C67 C69A -80.5(11)
C62 C63 C67 C70 -69.6(10)
C64 C63 C67 C70 109.1(10)
C66 C65 C71 C72 -172.0(6)
C64 C65 C71 C72 10.3(9)
C66 C65 C71 C73 66.6(8)
C64 C65 C71 C73 -111.1(7)
C66 C65 C71 C74 -53.9(8)
C64 C65 C71 C74 128.5(7)
Cu2 O7 C75 O8 -22.6(11)
Cu2 O7 C75 C76 158.1(5)
